data_2236224
loop_
_publ_author_name
'Kant, Rajni'
'Gupta, Vivek K.'
'Kapoor, Kamini'
'Shripanavar, Chetan S.'
'Banerjee, Kaushik'

_publ_section_title
;
 <i>N</i>-[2-({[1-(4-Chlorophenyl)-1<i>H</i>-pyrazol-3-yl]oxy}methyl)phenyl]-<i>N</i>-methoxyhydrazinecarboxamide
;
_journal_coeditor_code GK2517
_journal_issue 10
_journal_name_full 'Acta Crystallographica Section E'
_journal_page_first o2916
_journal_paper_doi 10.1107/S1600536812038214
_journal_volume 68
_journal_year 2012
_chemical_formula_iupac 'C18 H18 Cl N5 O3'
_chemical_formula_moiety 'C18 H18 Cl N5 O3'
_chemical_formula_sum 'C18 H18 Cl N5 O3'
_chemical_formula_weight 387.82
_chemical_name_systematic
;
<i>N</i>-[2-({[1-(4-Chlorophenyl)-1<i>H</i>-pyrazol-3-yl]oxy}methyl)phenyl]-
<i>N</i>-methoxyhydrazinecarboxamide
;
_space_group_IT_number 14
_symmetry_cell_setting monoclinic
_symmetry_space_group_name_Hall '-P 2yn'
_symmetry_space_group_name_H-M 'P 1 21/n 1'
_atom_sites_solution_hydrogens geom
_atom_sites_solution_primary direct
_atom_sites_solution_secondary difmap
_audit_creation_method SHELXL-97
_cell_angle_alpha 90.00
_cell_angle_beta 91.683(4)
_cell_angle_gamma 90.00
_cell_formula_units_Z 4
_cell_length_a 7.6830(4)
_cell_length_b 9.1597(4)
_cell_length_c 26.1083(12)
_cell_measurement_reflns_used 14322
_cell_measurement_temperature 293(2)
_cell_measurement_theta_max 27.97
_cell_measurement_theta_min 3.45
_cell_volume 1836.55(15)
_computing_cell_refinement 'CrysAlis PRO (Oxford Diffraction, 2010)'
_computing_data_collection 'CrysAlis PRO (Oxford Diffraction, 2010)'
_computing_data_reduction 'CrysAlis PRO (Oxford Diffraction, 2010)'
_computing_molecular_graphics 'ORTEP-3 (Farrugia, 1997)'
_computing_publication_material 'PLATON (Spek, 2009)'
_computing_structure_refinement 'SHELXL97 (Sheldrick, 2008)'
_computing_structure_solution 'SHELXS97 (Sheldrick, 2008)'
_diffrn_ambient_temperature 293(2)
_diffrn_detector_area_resol_mean 16.1049
_diffrn_measured_fraction_theta_full 0.998
_diffrn_measured_fraction_theta_max 0.998
_diffrn_measurement_device_type 'Oxford Diffraction Xcalibur Sapphire3'
_diffrn_measurement_method 'omega scan'
_diffrn_radiation_monochromator graphite
_diffrn_radiation_source 'fine-focus sealed tube'
_diffrn_radiation_type MoK\a
_diffrn_radiation_wavelength 0.71073
_diffrn_reflns_av_R_equivalents 0.0371
_diffrn_reflns_av_sigmaI/netI 0.0191
_diffrn_reflns_limit_h_max 9
_diffrn_reflns_limit_h_min -9
_diffrn_reflns_limit_k_max 11
_diffrn_reflns_limit_k_min -11
_diffrn_reflns_limit_l_max 32
_diffrn_reflns_limit_l_min -32
_diffrn_reflns_number 27359
_diffrn_reflns_theta_full 26.00
_diffrn_reflns_theta_max 26.00
_diffrn_reflns_theta_min 3.46
_diffrn_standards_interval_count 0
_diffrn_standards_interval_time 0
_diffrn_standards_number 0
_exptl_absorpt_coefficient_mu 0.238
_exptl_absorpt_correction_T_max 1.000
_exptl_absorpt_correction_T_min 0.832
_exptl_absorpt_correction_type multi-scan
_exptl_absorpt_process_details '(CrysAlis PRO; Oxford Diffraction, 2010)'
_exptl_crystal_colour colourless
_exptl_crystal_density_diffrn 1.403
_exptl_crystal_density_method 'not measured'
_exptl_crystal_description plate
_exptl_crystal_F_000 808
_exptl_crystal_size_max 0.3
_exptl_crystal_size_mid 0.2
_exptl_crystal_size_min 0.2
_refine_diff_density_max 0.207
_refine_diff_density_min -0.225
_refine_ls_extinction_method none
_refine_ls_goodness_of_fit_ref 1.115
_refine_ls_hydrogen_treatment mixed
_refine_ls_matrix_type full
_refine_ls_number_parameters 256
_refine_ls_number_reflns 3616
_refine_ls_number_restraints 0
_refine_ls_restrained_S_all 1.115
_refine_ls_R_factor_all 0.0620
_refine_ls_R_factor_gt 0.0479
_refine_ls_shift/su_max 0.000
_refine_ls_shift/su_mean 0.000
_refine_ls_structure_factor_coef Fsqd
_refine_ls_weighting_details 'calc w=1/[\s^2^(Fo^2^)+(0.0328P)^2^+1.1459P] where P=(Fo^2^+2Fc^2^)/3'
_refine_ls_weighting_scheme calc
_refine_ls_wR_factor_gt 0.1045
_refine_ls_wR_factor_ref 0.1115
_reflns_number_gt 2922
_reflns_number_total 3616
_reflns_threshold_expression I>2sigma(I)
_cod_data_source_file gk2517.cif
_cod_data_source_block I
_cod_original_sg_symbol_H-M 'P 21/n'
_cod_database_code 2236224
_cod_database_fobs_code 2236224

loop_
_symmetry_equiv_pos_as_xyz
'x, y, z'
'-x+1/2, y+1/2, -z+1/2'
'-x, -y, -z'
'x-1/2, -y-1/2, z-1/2'

loop_
_atom_site_type_symbol
_atom_site_label
_atom_site_fract_x
_atom_site_fract_y
_atom_site_fract_z
_atom_site_U_iso_or_equiv
_atom_site_adp_type
_atom_site_calc_flag
_atom_site_refinement_flags
_atom_site_occupancy
_atom_site_symmetry_multiplicity
Cl Cl1 0.85943(10) 0.62565(8) 0.12909(3) 0.0738(2) Uani d . 1 1
C C1 0.2793(3) -0.0901(2) -0.06670(7) 0.0343(4) Uani d . 1 1
O O1 0.43612(17) -0.10159(17) -0.05818(5) 0.0413(4) Uani d . 1 1
N N2 0.2112(2) -0.0929(2) -0.11646(6) 0.0417(4) Uani d . 1 1
O O3 0.03330(18) -0.13060(17) -0.12029(6) 0.0459(4) Uani d . 1 1
C C4 -0.0602(3) -0.0201(4) -0.14807(11) 0.0706(8) Uani d . 1 1
H H4B -0.1812 -0.0459 -0.1506 0.106 Uiso calc R 1 1
H H4A -0.0148 -0.0116 -0.1818 0.106 Uiso calc R 1 1
H H4C -0.0474 0.0714 -0.1305 0.106 Uiso calc R 1 1
N N5 0.1626(2) -0.0688(2) -0.03072(6) 0.0394(4) Uani d . 1 1
N N6 0.2138(2) -0.0411(2) 0.02087(7) 0.0408(4) Uani d . 1 1
C C7 0.3083(3) -0.1280(2) -0.16026(8) 0.0404(5) Uani d . 1 1
C C8 0.2614(3) -0.2474(3) -0.19022(9) 0.0556(6) Uani d . 1 1
H H8 0.1703 -0.3074 -0.1806 0.067 Uiso calc R 1 1
C C9 0.3496(4) -0.2774(3) -0.23418(10) 0.0668(8) Uani d . 1 1
H H9 0.3177 -0.3571 -0.2544 0.080 Uiso calc R 1 1
C C10 0.4843(4) -0.1895(4) -0.24800(9) 0.0648(8) Uani d . 1 1
H H10 0.5456 -0.2110 -0.2772 0.078 Uiso calc R 1 1
C C11 0.5297(3) -0.0690(3) -0.21873(8) 0.0534(6) Uani d . 1 1
H H11 0.6205 -0.0094 -0.2289 0.064 Uiso calc R 1 1
C C12 0.4424(3) -0.0350(3) -0.17444(7) 0.0409(5) Uani d . 1 1
C C13 0.4906(3) 0.0949(3) -0.14239(8) 0.0453(5) Uani d . 1 1
H H131 0.3875 0.1335 -0.1266 0.054 Uiso calc R 1 1
H H132 0.5729 0.0662 -0.1154 0.054 Uiso calc R 1 1
O O13 0.5663(2) 0.2046(2) -0.17350(6) 0.0566(4) Uani d . 1 1
C C14 0.6187(3) 0.3245(3) -0.14708(9) 0.0480(6) Uani d . 1 1
N N15 0.6511(2) 0.3234(2) -0.09724(7) 0.0454(4) Uani d . 1 1
N N16 0.7001(2) 0.4639(2) -0.08603(7) 0.0464(5) Uani d . 1 1
C C17 0.6965(4) 0.5466(3) -0.12880(11) 0.0653(7) Uani d . 1 1
H H17 0.7243 0.6453 -0.1305 0.078 Uiso calc R 1 1
C C18 0.6457(4) 0.4619(3) -0.16864(11) 0.0636(7) Uani d . 1 1
H H18 0.6318 0.4889 -0.2029 0.076 Uiso calc R 1 1
C C19 0.7379(3) 0.5041(2) -0.03455(9) 0.0425(5) Uani d . 1 1
C C20 0.6784(3) 0.4182(2) 0.00479(9) 0.0425(5) Uani d . 1 1
H H20 0.6131 0.3349 -0.0027 0.051 Uiso calc R 1 1
C C21 0.7157(3) 0.4559(2) 0.05512(9) 0.0464(5) Uani d . 1 1
H H21 0.6777 0.3975 0.0817 0.056 Uiso calc R 1 1
C C22 0.8103(3) 0.5816(3) 0.06560(10) 0.0504(6) Uani d . 1 1
C C23 0.8675(3) 0.6674(3) 0.02681(11) 0.0584(7) Uani d . 1 1
H H23 0.9305 0.7517 0.0344 0.070 Uiso calc R 1 1
C C24 0.8325(3) 0.6298(3) -0.02355(11) 0.0548(6) Uani d . 1 1
H H24 0.8720 0.6882 -0.0499 0.066 Uiso calc R 1 1
H H61 0.305(3) 0.013(3) 0.0208(8) 0.045(7) Uiso d . 1 1
H H62 0.251(3) -0.123(3) 0.0344(10) 0.053(7) Uiso d . 1 1
H H51 0.053(3) -0.051(3) -0.0385(9) 0.051(7) Uiso d . 1 1

loop_
_atom_site_aniso_label
_atom_site_aniso_U_11
_atom_site_aniso_U_22
_atom_site_aniso_U_33
_atom_site_aniso_U_12
_atom_site_aniso_U_13
_atom_site_aniso_U_23
Cl1 0.0739(5) 0.0668(5) 0.0798(5) -0.0013(4) -0.0113(4) -0.0195(4)
C1 0.0345(11) 0.0338(10) 0.0345(10) -0.0024(8) 0.0004(8) 0.0022(8)
O1 0.0298(7) 0.0558(9) 0.0381(8) 0.0005(7) -0.0013(6) 0.0025(7)
N2 0.0273(8) 0.0621(12) 0.0357(9) -0.0054(8) -0.0017(7) -0.0022(8)
O3 0.0298(7) 0.0595(10) 0.0481(9) -0.0076(7) -0.0048(6) 0.0012(7)
C4 0.0473(15) 0.100(2) 0.0640(17) 0.0128(15) -0.0123(12) 0.0124(16)
N5 0.0324(9) 0.0516(11) 0.0342(9) 0.0018(8) -0.0015(7) -0.0015(8)
N6 0.0385(10) 0.0487(12) 0.0350(10) -0.0009(10) -0.0010(8) -0.0004(9)
C7 0.0348(11) 0.0544(13) 0.0315(10) 0.0046(10) -0.0055(8) -0.0015(9)
C8 0.0558(15) 0.0615(16) 0.0491(14) -0.0044(12) -0.0036(11) -0.0096(12)
C9 0.0723(18) 0.0781(19) 0.0495(15) 0.0057(16) -0.0056(13) -0.0237(14)
C10 0.0602(16) 0.097(2) 0.0370(13) 0.0140(16) 0.0012(11) -0.0177(14)
C11 0.0413(12) 0.0837(19) 0.0352(11) 0.0048(12) -0.0002(9) -0.0012(12)
C12 0.0325(10) 0.0583(13) 0.0315(10) 0.0065(10) -0.0032(8) -0.0008(10)
C13 0.0417(12) 0.0565(14) 0.0379(11) -0.0034(10) 0.0058(9) 0.0032(10)
O13 0.0651(11) 0.0650(11) 0.0401(9) -0.0129(9) 0.0058(8) 0.0076(8)
C14 0.0415(12) 0.0543(14) 0.0486(13) 0.0016(10) 0.0084(10) 0.0117(11)
N15 0.0462(11) 0.0394(10) 0.0509(11) -0.0045(8) 0.0033(8) 0.0064(8)
N16 0.0448(11) 0.0346(10) 0.0603(12) 0.0004(8) 0.0084(9) 0.0097(9)
C17 0.0774(19) 0.0471(15) 0.0722(18) -0.0012(13) 0.0139(15) 0.0197(14)
C18 0.0702(17) 0.0653(17) 0.0558(16) 0.0017(14) 0.0075(13) 0.0215(14)
C19 0.0344(11) 0.0321(11) 0.0612(14) 0.0038(9) 0.0066(10) 0.0039(10)
C20 0.0354(11) 0.0301(10) 0.0623(14) 0.0002(9) 0.0062(10) -0.0001(10)
C21 0.0397(12) 0.0377(12) 0.0622(15) 0.0043(10) 0.0054(10) 0.0019(11)
C22 0.0400(12) 0.0404(12) 0.0708(16) 0.0064(10) 0.0005(11) -0.0076(12)
C23 0.0481(14) 0.0370(13) 0.090(2) -0.0070(11) 0.0034(13) -0.0050(13)
C24 0.0499(14) 0.0357(12) 0.0793(18) -0.0051(11) 0.0109(12) 0.0061(12)

loop_
_atom_type_symbol
_atom_type_description
_atom_type_scat_dispersion_real
_atom_type_scat_dispersion_imag
_atom_type_scat_source
C C 0.0033 0.0016 'International Tables Vol C Tables 4.2.6.8 and 6.1.1.4'
H H 0.0000 0.0000 'International Tables Vol C Tables 4.2.6.8 and 6.1.1.4'
N N 0.0061 0.0033 'International Tables Vol C Tables 4.2.6.8 and 6.1.1.4'
O O 0.0106 0.0060 'International Tables Vol C Tables 4.2.6.8 and 6.1.1.4'
Cl Cl 0.1484 0.1585 'International Tables Vol C Tables 4.2.6.8 and 6.1.1.4'

loop_
_geom_angle_atom_site_label_1
_geom_angle_atom_site_label_2
_geom_angle_atom_site_label_3
_geom_angle
O1 C1 N5 124.34(18)
O1 C1 N2 120.78(18)
N5 C1 N2 114.83(17)
C1 N2 O3 114.16(16)
C1 N2 C7 124.46(16)
O3 N2 C7 114.70(15)
N2 O3 C4 109.54(17)
O3 C4 H4B 109.5
O3 C4 H4A 109.5
H4B C4 H4A 109.5
O3 C4 H4C 109.5
H4B C4 H4C 109.5
H4A C4 H4C 109.5
C1 N5 N6 121.57(17)
C1 N5 H51 121.9(15)
N6 N5 H51 115.1(15)
N5 N6 H61 107.8(15)
N5 N6 H62 108.1(16)
H61 N6 H62 104(2)
C8 C7 C12 120.9(2)
C8 C7 N2 120.0(2)
C12 C7 N2 119.00(19)
C9 C8 C7 120.1(2)
C9 C8 H8 120.0
C7 C8 H8 120.0
C10 C9 C8 119.8(3)
C10 C9 H9 120.1
C8 C9 H9 120.1
C9 C10 C11 120.4(2)
C9 C10 H10 119.8
C11 C10 H10 119.8
C10 C11 C12 121.2(2)
C10 C11 H11 119.4
C12 C11 H11 119.4
C11 C12 C7 117.6(2)
C11 C12 C13 121.8(2)
C7 C12 C13 120.64(18)
O13 C13 C12 109.90(17)
O13 C13 H131 109.7
C12 C13 H131 109.7
O13 C13 H132 109.7
C12 C13 H132 109.7
H131 C13 H132 108.2
C14 O13 C13 113.70(17)
N15 C14 O13 122.9(2)
N15 C14 C18 112.3(2)
O13 C14 C18 124.9(2)
C14 N15 N16 104.28(18)
C17 N16 N15 110.6(2)
C17 N16 C19 129.7(2)
N15 N16 C19 119.64(17)
C18 C17 N16 108.3(2)
C18 C17 H17 125.8
N16 C17 H17 125.8
C17 C18 C14 104.5(2)
C17 C18 H18 127.7
C14 C18 H18 127.7
C20 C19 C24 120.1(2)
C20 C19 N16 119.6(2)
C24 C19 N16 120.3(2)
C21 C20 C19 120.1(2)
C21 C20 H20 120.0
C19 C20 H20 120.0
C20 C21 C22 119.3(2)
C20 C21 H21 120.4
C22 C21 H21 120.4
C23 C22 C21 120.7(2)
C23 C22 Cl1 120.6(2)
C21 C22 Cl1 118.7(2)
C22 C23 C24 120.4(2)
C22 C23 H23 119.8
C24 C23 H23 119.8
C23 C24 C19 119.4(2)
C23 C24 H24 120.3
C19 C24 H24 120.3

loop_
_geom_bond_atom_site_label_1
_geom_bond_atom_site_label_2
_geom_bond_distance
Cl1 C22 1.737(3)
C1 O1 1.223(2)
C1 N5 1.332(3)
C1 N2 1.387(2)
N2 O3 1.411(2)
N2 C7 1.420(3)
O3 C4 1.427(3)
C4 H4B 0.9600
C4 H4A 0.9600
C4 H4C 0.9600
N5 N6 1.415(2)
N5 H51 0.88(2)
N6 H61 0.86(2)
N6 H62 0.87(3)
C7 C8 1.386(3)
C7 C12 1.395(3)
C8 C9 1.378(4)
C8 H8 0.9300
C9 C10 1.368(4)
C9 H9 0.9300
C10 C11 1.382(4)
C10 H10 0.9300
C11 C12 1.389(3)
C11 H11 0.9300
C12 C13 1.495(3)
C13 O13 1.427(3)
C13 H131 0.9700
C13 H132 0.9700
O13 C14 1.352(3)
C14 N15 1.318(3)
C14 C18 1.397(3)
N15 N16 1.370(3)
N16 C17 1.349(3)
N16 C19 1.415(3)
C17 C18 1.346(4)
C17 H17 0.9300
C18 H18 0.9300
C19 C20 1.382(3)
C19 C24 1.387(3)
C20 C21 1.380(3)
C20 H20 0.9300
C21 C22 1.385(3)
C21 H21 0.9300
C22 C23 1.364(4)
C23 C24 1.378(4)
C23 H23 0.9300
C24 H24 0.9300

loop_
_geom_hbond_atom_site_label_D
_geom_hbond_atom_site_label_H
_geom_hbond_atom_site_label_A
_geom_hbond_site_symmetry_A
_geom_hbond_distance_DH
_geom_hbond_distance_HA
_geom_hbond_distance_DA
_geom_hbond_angle_DHA
_geom_hbond_publ_flag
N5 H51 N6 3_555 0.88(2) 2.28(2) 3.080(3) 153(2) yes
N6 H61 O1 3_655 0.86(2) 2.34(2) 3.120(3) 152(2) yes
N6 H62 N15 3_655 0.87(3) 2.56(3) 3.408(3) 164(2) yes

loop_
_geom_torsion_atom_site_label_1
_geom_torsion_atom_site_label_2
_geom_torsion_atom_site_label_3
_geom_torsion_atom_site_label_4
_geom_torsion
O1 C1 N2 O3 158.54(18)
N5 C1 N2 O3 -23.9(3)
O1 C1 N2 C7 8.8(3)
N5 C1 N2 C7 -173.6(2)
C1 N2 O3 C4 125.3(2)
C7 N2 O3 C4 -81.9(2)
O1 C1 N5 N6 7.2(3)
N2 C1 N5 N6 -170.22(19)
C1 N2 C7 C8 118.9(2)
O3 N2 C7 C8 -30.7(3)
C1 N2 C7 C12 -65.6(3)
O3 N2 C7 C12 144.89(18)
C12 C7 C8 C9 1.2(4)
N2 C7 C8 C9 176.6(2)
C7 C8 C9 C10 0.5(4)
C8 C9 C10 C11 -1.5(4)
C9 C10 C11 C12 0.9(4)
C10 C11 C12 C7 0.6(3)
C10 C11 C12 C13 179.9(2)
C8 C7 C12 C11 -1.7(3)
N2 C7 C12 C11 -177.21(19)
C8 C7 C12 C13 179.1(2)
N2 C7 C12 C13 3.6(3)
C11 C12 C13 O13 27.3(3)
C7 C12 C13 O13 -153.51(19)
C12 C13 O13 C14 -178.05(18)
C13 O13 C14 N15 21.2(3)
C13 O13 C14 C18 -159.2(2)
O13 C14 N15 N16 179.8(2)
C18 C14 N15 N16 0.1(3)
C14 N15 N16 C17 0.0(2)
C14 N15 N16 C19 177.28(18)
N15 N16 C17 C18 -0.2(3)
C19 N16 C17 C18 -177.1(2)
N16 C17 C18 C14 0.3(3)
N15 C14 C18 C17 -0.2(3)
O13 C14 C18 C17 -179.9(2)
C17 N16 C19 C20 157.9(2)
N15 N16 C19 C20 -18.7(3)
C17 N16 C19 C24 -21.4(3)
N15 N16 C19 C24 161.9(2)
C24 C19 C20 C21 -1.2(3)
N16 C19 C20 C21 179.50(19)
C19 C20 C21 C22 1.2(3)
C20 C21 C22 C23 -0.4(3)
C20 C21 C22 Cl1 -178.87(16)
C21 C22 C23 C24 -0.3(4)
Cl1 C22 C23 C24 178.14(19)
C22 C23 C24 C19 0.2(4)
C20 C19 C24 C23 0.5(3)
N16 C19 C24 C23 179.8(2)

loop_
_cod_related_entry_id
_cod_related_entry_database
_cod_related_entry_code
1 ChemSpider 30658062
